data_4511675
loop_
_publ_author_name
'Croitor, Lilia'
'Coropceanu, Eduard B.'
'Masunov, Art\"em E.'
'Rivera-Jacquez, Hector J.'
'Siminel, Anatolii V.'
'Zelentsov, Vyacheslav I.'
'Datsko, Tatiana Ya.'
'Fonari, Marina S.'

_publ_section_title
;
 Polymeric Luminescent Zn(II) and Cd(II) Dicarboxylates Decorated by Oxime
 Ligands: Tuning the Dimensionality and Adsorption Capacity
;
_journal_issue 8
_journal_name_full 'Crystal Growth &amp; Design'
_journal_page_first 3935
_journal_paper_doi 10.1021/cg5005402
_journal_volume 14
_journal_year 2014
_chemical_formula_moiety 'C9 H10 N2 O6 Zn'
_chemical_formula_sum 'C9 H10 N2 O6 Zn'
_chemical_formula_weight 307.56
_chemical_name_systematic
; 
 ? 
;
_space_group_IT_number 62
_symmetry_cell_setting orthorhombic
_symmetry_space_group_name_Hall '-P 2ac 2n'
_symmetry_space_group_name_H-M 'P n m a'
_atom_sites_solution_hydrogens geom
_atom_sites_solution_primary direct
_atom_sites_solution_secondary difmap
_audit_creation_method
;
CrysAlisPro, Oxford Diffraction Ltd.,
Version 1.171.35.21b (release 03-02-2012 CrysAlis171 .NET)
(compiled Feb  3 2012,10:37:01)
;
_cell_angle_alpha 90.00
_cell_angle_beta 90.00
_cell_angle_gamma 90.00
_cell_formula_units_Z 4
_cell_length_a 22.3659(10)
_cell_length_b 7.2649(5)
_cell_length_c 7.2828(3)
_cell_measurement_reflns_used 1327
_cell_measurement_temperature 293(2)
_cell_measurement_theta_max 29.1169
_cell_measurement_theta_min 3.3325
_cell_volume 1183.35(11)
_computing_cell_refinement
;
CrysAlisPro, Agilent Technologies,
Version 1.171.35.21b (release 03-02-2012 CrysAlis171 .NET)
(compiled Feb  3 2012,10:37:01)
;
_computing_data_collection
;
CrysAlisPro, Agilent Technologies,
Version 1.171.35.21b (release 03-02-2012 CrysAlis171 .NET)
(compiled Feb  3 2012,10:37:01)
;
_computing_data_reduction
;
CrysAlisPro, Agilent Technologies,
Version 1.171.35.21b (release 03-02-2012 CrysAlis171 .NET)
(compiled Feb  3 2012,10:37:01)
;
_computing_structure_refinement 'SHELXL-97 (Sheldrick, 2008)'
_computing_structure_solution 'SHELXS-97 (Sheldrick, 2008)'
_diffrn_ambient_temperature 293(2)
_diffrn_measured_fraction_theta_full 0.998
_diffrn_measured_fraction_theta_max 0.998
_diffrn_measurement_device_type 'Xcalibur, Eos'
_diffrn_measurement_method '\w scans'
_diffrn_radiation_monochromator graphite
_diffrn_radiation_source 'fine-focus sealed tube'
_diffrn_radiation_type MoK\a
_diffrn_radiation_wavelength 0.71073
_diffrn_reflns_av_R_equivalents 0.0321
_diffrn_reflns_av_sigmaI/netI 0.0345
_diffrn_reflns_limit_h_max 14
_diffrn_reflns_limit_h_min -26
_diffrn_reflns_limit_k_max 8
_diffrn_reflns_limit_k_min -8
_diffrn_reflns_limit_l_max 5
_diffrn_reflns_limit_l_min -8
_diffrn_reflns_number 3272
_diffrn_reflns_theta_full 25.00
_diffrn_reflns_theta_max 25.00
_diffrn_reflns_theta_min 3.34
_exptl_absorpt_coefficient_mu 2.097
_exptl_absorpt_correction_T_max 1.00000
_exptl_absorpt_correction_T_min 0.81479
_exptl_absorpt_correction_type multi-scan
_exptl_absorpt_process_details
;
CrysAlisPro, Agilent Technologies,
Version 1.171.35.21b (release 03-02-2012 CrysAlis171 .NET)
(compiled Feb  3 2012,10:37:01)
Empirical absorption correction using spherical harmonics,
 implemented in SCALE3 ABSPACK scaling algorithm.
;
_exptl_crystal_colour colorless
_exptl_crystal_density_diffrn 1.726
_exptl_crystal_density_method 'not measured'
_exptl_crystal_description prism
_exptl_crystal_F_000 624
_exptl_crystal_size_max 0.35
_exptl_crystal_size_mid 0.17
_exptl_crystal_size_min 0.04
_refine_diff_density_max 0.323
_refine_diff_density_min -0.651
_refine_diff_density_rms 0.152
_refine_ls_extinction_method none
_refine_ls_goodness_of_fit_ref 1.000
_refine_ls_hydrogen_treatment constr
_refine_ls_matrix_type full
_refine_ls_number_parameters 100
_refine_ls_number_reflns 1132
_refine_ls_number_restraints 0
_refine_ls_restrained_S_all 1.000
_refine_ls_R_factor_all 0.0341
_refine_ls_R_factor_gt 0.0299
_refine_ls_shift/su_max 0.000
_refine_ls_shift/su_mean 0.000
_refine_ls_structure_factor_coef Fsqd
_refine_ls_weighting_details 'calc w=1/[\s^2^(Fo^2^)+(0.0527P)^2^+0.5533P] where P=(Fo^2^+2Fc^2^)/3'
_refine_ls_weighting_scheme calc
_refine_ls_wR_factor_gt 0.0812
_refine_ls_wR_factor_ref 0.0843
_reflns_number_gt 1021
_reflns_number_total 1132
_reflns_threshold_expression >2sigma(I)
_cod_data_source_file cg5005402_si_002.cif
_cod_data_source_block comp4
_cod_depositor_comments 'Adding full bibliography for 4511672--4511682.cif.'
_cod_original_sg_symbol_H-M Pnma
_cod_database_code 4511675

loop_
_symmetry_equiv_pos_as_xyz
'x, y, z'
'-x+1/2, -y, z+1/2'
'x+1/2, -y+1/2, -z+1/2'
'-x, y+1/2, -z'
'-x, -y, -z'
'x-1/2, y, -z-1/2'
'-x-1/2, y-1/2, z-1/2'
'x, -y-1/2, z'

loop_
_atom_site_label
_atom_site_type_symbol
_atom_site_fract_x
_atom_site_fract_y
_atom_site_fract_z
_atom_site_U_iso_or_equiv
_atom_site_adp_type
_atom_site_occupancy
_atom_site_symmetry_multiplicity
_atom_site_calc_flag
_atom_site_refinement_flags
Zn1 Zn 0.215534(17) 0.7500 0.92755(5) 0.01987(18) Uani 1 2 d S
O1 O -0.09249(13) 0.7500 0.2519(5) 0.0633(11) Uani 1 2 d S
H1 H -0.1276 0.7500 0.2846 0.095 Uiso 1 2 d SR
O1W O 0.28815(10) 0.7500 1.1400(4) 0.0259(6) Uani 1 2 d S
H1W H 0.2763 0.6496 1.1991 0.039 Uiso 1 1 d R
O2 O 0.17221(8) 0.5387(3) 1.0664(2) 0.0274(4) Uani 1 1 d .
O3 O 0.26207(8) 0.9464(2) 0.7753(2) 0.0265(4) Uani 1 1 d .
N1 N 0.14286(14) 0.7500 0.7399(4) 0.0254(7) Uani 1 2 d S
N2 N -0.05589(15) 0.7500 0.4040(4) 0.0385(9) Uani 1 2 d S
C1 C 0.08584(19) 0.7500 0.7972(5) 0.0397(11) Uani 1 2 d S
H1A H 0.0787 0.7500 0.9231 0.048 Uiso 1 2 calc SR
C2 C 0.03754(18) 0.7500 0.6819(6) 0.0410(11) Uani 1 2 d S
H2 H -0.0011 0.7500 0.7291 0.049 Uiso 1 2 calc SR
C3 C 0.04711(17) 0.7500 0.4922(6) 0.0295(9) Uani 1 2 d S
C4 C 0.10585(18) 0.7500 0.4332(5) 0.0338(10) Uani 1 2 d S
H4 H 0.1143 0.7500 0.3082 0.041 Uiso 1 2 calc SR
C5 C 0.15157(18) 0.7500 0.5581(5) 0.0320(10) Uani 1 2 d S
H5 H 0.1907 0.7500 0.5144 0.038 Uiso 1 2 calc SR
C6 C -0.00133(19) 0.7500 0.3581(6) 0.0427(11) Uani 1 2 d S
H6 H 0.0083 0.7500 0.2338 0.051 Uiso 1 2 calc SR
C7 C 0.19082(10) 0.4240(3) 1.1810(3) 0.0197(5) Uani 1 1 d .
C8 C 0.15434(16) 0.2500 1.2048(5) 0.0228(8) Uani 1 2 d S
H8A H 0.1366 0.2500 1.3264 0.027 Uiso 1 2 calc SR
H8B H 0.1220 0.2500 1.1160 0.027 Uiso 1 2 calc SR

loop_
_atom_site_aniso_label
_atom_site_aniso_U_11
_atom_site_aniso_U_22
_atom_site_aniso_U_33
_atom_site_aniso_U_23
_atom_site_aniso_U_13
_atom_site_aniso_U_12
Zn1 0.0233(3) 0.0187(3) 0.0176(3) 0.000 0.00069(15) 0.000
O1 0.0278(16) 0.122(3) 0.0402(19) 0.000 -0.0115(14) 0.000
O1W 0.0292(14) 0.0217(14) 0.0267(14) 0.000 0.0014(11) 0.000
O2 0.0270(9) 0.0266(10) 0.0284(10) 0.0100(8) -0.0040(7) -0.0019(9)
O3 0.0280(9) 0.0216(9) 0.0299(10) 0.0047(8) 0.0088(8) 0.0020(9)
N1 0.0240(16) 0.0313(17) 0.0210(15) 0.000 -0.0013(13) 0.000
N2 0.0290(18) 0.055(2) 0.0311(18) 0.000 -0.0076(16) 0.000
C1 0.031(2) 0.071(3) 0.017(2) 0.000 0.0043(17) 0.000
C2 0.023(2) 0.073(3) 0.027(2) 0.000 0.0018(17) 0.000
C3 0.0266(19) 0.039(2) 0.0233(19) 0.000 -0.0017(17) 0.000
C4 0.030(2) 0.052(3) 0.019(2) 0.000 0.0005(16) 0.000
C5 0.0242(19) 0.047(3) 0.025(2) 0.000 0.0007(16) 0.000
C6 0.030(2) 0.070(3) 0.028(2) 0.000 -0.0050(19) 0.000
C7 0.0214(12) 0.0208(13) 0.0170(11) -0.0013(10) 0.0056(10) 0.0030(12)
C8 0.0214(18) 0.0207(17) 0.0263(18) 0.000 0.0010(15) 0.000

loop_
_atom_type_symbol
_atom_type_description
_atom_type_scat_dispersion_real
_atom_type_scat_dispersion_imag
_atom_type_scat_source
C C 0.0033 0.0016 'International Tables Vol C Tables 4.2.6.8 and 6.1.1.4'
H H 0.0000 0.0000 'International Tables Vol C Tables 4.2.6.8 and 6.1.1.4'
N N 0.0061 0.0033 'International Tables Vol C Tables 4.2.6.8 and 6.1.1.4'
O O 0.0106 0.0060 'International Tables Vol C Tables 4.2.6.8 and 6.1.1.4'
Zn Zn 0.2839 1.4301 'International Tables Vol C Tables 4.2.6.8 and 6.1.1.4'

loop_
_geom_angle_atom_site_label_1
_geom_angle_atom_site_label_2
_geom_angle_atom_site_label_3
_geom_angle
_geom_angle_site_symmetry_1
_geom_angle_site_symmetry_3
O2 Zn1 O2 95.25(10) 8_575 .
O2 Zn1 O3 175.54(7) 8_575 8_575
O2 Zn1 O3 89.19(7) . 8_575
O2 Zn1 O3 89.19(7) 8_575 .
O2 Zn1 O3 175.54(7) . .
O3 Zn1 O3 86.36(10) 8_575 .
O2 Zn1 N1 87.49(7) 8_575 .
O2 Zn1 N1 87.49(7) . .
O3 Zn1 N1 92.28(8) 8_575 .
O3 Zn1 N1 92.28(8) . .
O2 Zn1 O1W 90.11(6) 8_575 .
O2 Zn1 O1W 90.11(6) . .
O3 Zn1 O1W 90.31(7) 8_575 .
O3 Zn1 O1W 90.31(7) . .
N1 Zn1 O1W 176.44(10) . .
C7 O2 Zn1 131.43(16) . .
C7 O3 Zn1 127.93(15) 7_665 .
C5 N1 C1 116.5(3) . .
C5 N1 Zn1 121.7(3) . .
C1 N1 Zn1 121.8(2) . .
C6 N2 O1 111.1(3) . .
N1 C1 C2 124.0(4) . .
C1 C2 C3 119.1(4) . .
C4 C3 C2 116.9(4) . .
C4 C3 C6 119.8(4) . .
C2 C3 C6 123.2(4) . .
C5 C4 C3 120.2(4) . .
N1 C5 C4 123.3(4) . .
N2 C6 C3 122.6(4) . .
O2 C7 O3 123.5(2) . 7_656
O2 C7 C8 117.0(2) . .
O3 C7 C8 119.5(2) 7_656 .
C7 C8 C7 113.2(3) 8_565 .

loop_
_geom_bond_atom_site_label_1
_geom_bond_atom_site_label_2
_geom_bond_distance
_geom_bond_site_symmetry_2
Zn1 O2 2.0778(17) 8_575
Zn1 O2 2.0778(17) .
Zn1 O3 2.0853(17) 8_575
Zn1 O3 2.0853(17) .
Zn1 N1 2.124(3) .
Zn1 O1W 2.243(3) .
O1 N2 1.377(4) .
O2 C7 1.251(3) .
O3 C7 1.269(3) 7_665
N1 C5 1.338(4) .
N1 C1 1.342(5) .
N2 C6 1.265(5) .
C1 C2 1.368(6) .
C2 C3 1.398(6) .
C3 C4 1.382(6) .
C3 C6 1.459(6) .
C4 C5 1.369(5) .
C7 O3 1.269(3) 7_656
C7 C8 1.515(3) .
C8 C7 1.514(3) 8_565

loop_
_geom_hbond_atom_site_label_D
_geom_hbond_atom_site_label_H
_geom_hbond_atom_site_label_A
_geom_hbond_distance_DH
_geom_hbond_distance_HA
_geom_hbond_distance_DA
_geom_hbond_angle_DHA
_geom_hbond_site_symmetry_A
O1 H1 O1W 0.82 1.96 2.783(4) 179.4 6_557
O1W H1W O3 0.89 1.80 2.664(2) 165.6 7_656
